data_4316245
loop_
_publ_author_name
'Eun-Ju Kang'
'So Young Lee'
'Hayan Lee'
'Shim Sung Lee'

_publ_contact_author_address
;
Department of Chemistry and Research Institute of Natural Science, 
Gyeongsang National University, Jinju 660-701, South Korea
;
_publ_contact_author_email sslee@gnu.ac.kr
_publ_contact_author_fax +82-55-753-7614
_publ_contact_author_name 'Shim Sung Lee'
_publ_contact_author_phone +82-55-751-6021
_publ_section_title
;
 Sulfur-Containing Mixed-Donor Tribenzo-Macrocycles and Their Endo- and
 Exocyclic Supramolecular Silver(I) and Copper(I) Complexes
;
_journal_name_full 'Inorganic Chemistry'
_journal_page_first 7510
_journal_page_last 7520
_journal_paper_doi 10.1021/ic1007473
_journal_volume 49
_journal_year 2010
_chemical_formula_sum 'C57 H66 Cl2 Cu4 I4 O8 S4'
_chemical_formula_weight 1840.00
_chemical_name_systematic
; 
 ? 
;
_space_group_IT_number 2
_symmetry_cell_setting triclinic
_symmetry_space_group_name_Hall '-P 1'
_symmetry_space_group_name_H-M 'P -1'
_atom_sites_solution_hydrogens geom
_atom_sites_solution_primary direct
_atom_sites_solution_secondary difmap
_audit_creation_method SHELXTL
_cell_angle_alpha 70.101(6)
_cell_angle_beta 69.167(6)
_cell_angle_gamma 65.368(6)
_cell_formula_units_Z 2
_cell_length_a 13.5704(14)
_cell_length_b 15.2959(18)
_cell_length_c 18.728(2)
_cell_measurement_reflns_used 9976
_cell_measurement_temperature 152(2)
_cell_measurement_theta_max 27.42
_cell_measurement_theta_min 2.31
_cell_volume 3217.1(6)
_computing_cell_refinement 'Bruker SAINT'
_computing_data_collection 'Bruker APEX2'
_computing_data_reduction 'Bruker SAINT'
_computing_molecular_graphics 'Bruker SHELXTL'
_computing_publication_material 'Bruker SHELXTL'
_computing_structure_refinement 'Bruker SHELXTL'
_computing_structure_solution 'Bruker SHELXTL'
_diffrn_ambient_temperature 152(2)
_diffrn_measured_fraction_theta_full 0.997
_diffrn_measured_fraction_theta_max 0.997
_diffrn_measurement_device_type 'Bruker APEX-II CCD'
_diffrn_measurement_method 'phi and omega scans'
_diffrn_radiation_monochromator HELIOS
_diffrn_radiation_source 'Rotating Anode'
_diffrn_radiation_type MoK\a
_diffrn_radiation_wavelength 0.71073
_diffrn_reflns_av_R_equivalents 0.0468
_diffrn_reflns_av_sigmaI/netI 0.0401
_diffrn_reflns_limit_h_max 16
_diffrn_reflns_limit_h_min -16
_diffrn_reflns_limit_k_max 17
_diffrn_reflns_limit_k_min -18
_diffrn_reflns_limit_l_max 23
_diffrn_reflns_limit_l_min -23
_diffrn_reflns_number 49891
_diffrn_reflns_theta_full 26.00
_diffrn_reflns_theta_max 26.00
_diffrn_reflns_theta_min 1.19
_diffrn_standards_number 0
_exptl_absorpt_coefficient_mu 3.486
_exptl_absorpt_correction_T_max 0.7560
_exptl_absorpt_correction_T_min 0.3509
_exptl_absorpt_correction_type 'multi-scan (SADABS)'
_exptl_crystal_colour colourless
_exptl_crystal_density_diffrn 1.899
_exptl_crystal_density_method 'not measured'
_exptl_crystal_description block
_exptl_crystal_F_000 1796
_exptl_crystal_size_max 0.38
_exptl_crystal_size_mid 0.15
_exptl_crystal_size_min 0.09
_refine_diff_density_max 7.731
_refine_diff_density_min -3.069
_refine_diff_density_rms 0.325
_refine_ls_extinction_method none
_refine_ls_goodness_of_fit_ref 1.108
_refine_ls_hydrogen_treatment constr
_refine_ls_matrix_type full
_refine_ls_number_parameters 731
_refine_ls_number_reflns 12616
_refine_ls_number_restraints 6
_refine_ls_restrained_S_all 1.107
_refine_ls_R_factor_all 0.1202
_refine_ls_R_factor_gt 0.1075
_refine_ls_shift/su_max 0.001
_refine_ls_shift/su_mean 0.000
_refine_ls_structure_factor_coef Fsqd
_refine_ls_weighting_details 'calc w=1/[\s^2^(Fo^2^)+(0.0977P)^2^+185.4065P] where P=(Fo^2^+2Fc^2^)/3'
_refine_ls_weighting_scheme calc
_refine_ls_wR_factor_gt 0.2843
_refine_ls_wR_factor_ref 0.2976
_reflns_number_gt 10709
_reflns_number_total 12616
_reflns_threshold_expression >2sigma(I)
_cod_data_source_file ic1007473_si_002_10.cif
_cod_data_source_block complex7
_cod_depositor_comments
;
The following automatic conversions were performed:

'_symmetry_cell_setting' value 'Triclinic' changed to 'triclinic'
according to the built-in table from CIF Core dictionary named
'cif_core.dic' version 2.4.1 from 2010-06-29.

Automatic conversion script
Id: cif_fix_values 1646 2011-03-28 12:23:43Z adriana 
;
_cod_original_sg_symbol_H-M 'P -1 '
_cod_database_code 4316245

loop_
_symmetry_equiv_pos_as_xyz
'x, y, z'
'-x, -y, -z'

loop_
_atom_site_label
_atom_site_type_symbol
_atom_site_fract_x
_atom_site_fract_y
_atom_site_fract_z
_atom_site_U_iso_or_equiv
_atom_site_adp_type
_atom_site_occupancy
_atom_site_symmetry_multiplicity
_atom_site_calc_flag
_atom_site_refinement_flags
_atom_site_disorder_assembly
_atom_site_disorder_group
I1 I 1.16114(10) 0.22213(8) 0.12782(6) 0.0342(3) Uani 1 1 d . . .
I2 I 1.01011(11) 0.24964(9) 0.38023(7) 0.0452(3) Uani 1 1 d . . .
I3 I 1.37333(9) 0.07014(8) 0.29931(7) 0.0352(3) Uani 1 1 d . . .
I4 I 1.25249(10) 0.39779(9) 0.22519(7) 0.0396(3) Uani 1 1 d . . .
Cu1 Cu 1.09358(17) 0.33516(15) 0.23266(12) 0.0340(5) Uani 1 1 d . . .
Cu2 Cu 1.16578(17) 0.13845(15) 0.27806(12) 0.0327(4) Uani 1 1 d . . .
Cu3 Cu 1.2256(2) 0.23589(18) 0.33854(16) 0.0484(6) Uani 1 1 d . . .
Cu4 Cu 1.31198(18) 0.22815(16) 0.18658(13) 0.0387(5) Uani 1 1 d . . .
S1 S 0.9390(3) 0.4663(3) 0.2019(2) 0.0344(9) Uani 1 1 d . . .
S2 S 0.5245(4) 0.7743(3) -0.0912(3) 0.0397(10) Uani 1 1 d . . .
S3 S 1.1253(3) -0.0029(3) 0.3086(2) 0.0323(8) Uani 1 1 d . . .
S4 S 0.7698(6) -0.2387(5) 0.5368(4) 0.032(2) Uani 0.609(17) 1 d P . 1
S4' S 0.6873(13) -0.2551(12) 0.5863(8) 0.056(5) Uani 0.391(17) 1 d P . 2
O1 O 0.8652(11) 0.6996(10) 0.0975(8) 0.048(3) Uani 1 1 d . . .
O2 O 0.6399(15) 0.4413(17) 0.2520(10) 0.093(7) Uani 1 1 d . . .
O3 O 0.5515(16) 0.5929(14) 0.1167(10) 0.081(6) Uani 1 1 d . . .
O4 O 0.4075(10) 0.9148(12) 0.0763(7) 0.048(3) Uani 1 1 d . . .
O5 O 1.1915(12) -0.2247(9) 0.4098(8) 0.044(3) Uani 1 1 d . . .
O6 O 0.8514(16) -0.0217(14) 0.2992(15) 0.088(6) Uani 1 1 d . . .
O7 O 0.653(2) -0.0623(17) 0.4045(13) 0.094(6) Uani 1 1 d . . .
O8 O 0.9018(12) -0.4013(13) 0.4119(9) 0.059(4) Uani 1 1 d . . .
C1 C 0.5944(14) 0.8515(12) 0.1326(11) 0.035(4) Uani 1 1 d . . .
H1 H 0.5994 0.8817 0.0785 0.042 Uiso 1 1 calc R . .
C2 C 0.4927(15) 0.8568(14) 0.1830(10) 0.040(4) Uani 1 1 d . . .
C3 C 0.4867(18) 0.8125(14) 0.2624(11) 0.046(5) Uani 1 1 d . . .
H3 H 0.4156 0.8168 0.2981 0.055 Uiso 1 1 calc R . .
C4 C 0.581(2) 0.7631(15) 0.2896(12) 0.056(6) Uani 1 1 d . . .
H4 H 0.5764 0.7333 0.3437 0.067 Uiso 1 1 calc R . .
C5 C 0.6812(17) 0.7581(15) 0.2363(11) 0.047(5) Uani 1 1 d . . .
H5 H 0.7476 0.7218 0.2542 0.057 Uiso 1 1 calc R . .
C6 C 0.6914(16) 0.8025(13) 0.1587(12) 0.043(4) Uani 1 1 d . . .
C7 C 0.8070(15) 0.7982(13) 0.1047(12) 0.042(4) Uani 1 1 d . . .
H7A H 0.8003 0.8427 0.0526 0.050 Uiso 1 1 calc R . .
H7B H 0.8473 0.8191 0.1272 0.050 Uiso 1 1 calc R . .
C8 C 0.9777(17) 0.6735(14) 0.0660(10) 0.043(4) Uani 1 1 d . . .
C9 C 1.0402(19) 0.7362(17) 0.0380(13) 0.057(5) Uani 1 1 d . . .
H9 H 1.0043 0.8046 0.0374 0.069 Uiso 1 1 calc R . .
C10 C 1.1498(19) 0.6995(18) 0.0121(14) 0.067(7) Uani 1 1 d . . .
H10 H 1.1927 0.7417 -0.0037 0.081 Uiso 1 1 calc R . .
C11 C 1.203(2) 0.603(2) 0.0075(16) 0.076(8) Uani 1 1 d . . .
H11 H 1.2813 0.5817 -0.0169 0.091 Uiso 1 1 calc R . .
C12 C 1.1474(18) 0.5378(17) 0.0370(13) 0.061(6) Uani 1 1 d . . .
H12 H 1.1870 0.4697 0.0378 0.073 Uiso 1 1 calc R . .
C13 C 1.0315(17) 0.5712(14) 0.0662(11) 0.045(5) Uani 1 1 d . . .
C14 C 0.9686(18) 0.5036(14) 0.0955(10) 0.047(5) Uani 1 1 d . . .
H14A H 1.0123 0.4447 0.0729 0.057 Uiso 1 1 calc R . .
H14B H 0.8974 0.5363 0.0791 0.057 Uiso 1 1 calc R . .
C15 C 0.8330(16) 0.4126(17) 0.2250(14) 0.052(5) Uani 1 1 d . . .
H15A H 0.8586 0.3661 0.1909 0.062 Uiso 1 1 calc R . .
H15B H 0.8244 0.3741 0.2799 0.062 Uiso 1 1 calc R . .
C16 C 0.7178(16) 0.4883(19) 0.2148(13) 0.059(6) Uani 1 1 d . . .
H16A H 0.6986 0.5443 0.2382 0.070 Uiso 1 1 calc R . .
H16B H 0.7193 0.5143 0.1584 0.070 Uiso 1 1 calc R . .
C17 C 0.530(2) 0.498(3) 0.2444(16) 0.098(12) Uani 1 1 d . . .
H17A H 0.5092 0.5610 0.2591 0.118 Uiso 1 1 calc R . .
H17B H 0.4796 0.4627 0.2840 0.118 Uiso 1 1 calc R . .
C18 C 0.504(2) 0.522(2) 0.1716(17) 0.082(9) Uani 1 1 d . . .
H18A H 0.5342 0.4616 0.1512 0.098 Uiso 1 1 calc R . .
H18B H 0.4221 0.5484 0.1790 0.098 Uiso 1 1 calc R . .
C19 C 0.507(2) 0.639(2) 0.0485(14) 0.080(9) Uani 1 1 d . . .
H19A H 0.4258 0.6747 0.0637 0.096 Uiso 1 1 calc R . .
H19B H 0.5198 0.5887 0.0211 0.096 Uiso 1 1 calc R . .
C20 C 0.5691(19) 0.7112(17) -0.0049(15) 0.061(6) Uani 1 1 d . . .
H20A H 0.6504 0.6742 -0.0185 0.073 Uiso 1 1 calc R . .
H20B H 0.5570 0.7597 0.0240 0.073 Uiso 1 1 calc R . .
C21 C 0.4651(15) 0.9008(14) -0.0796(11) 0.040(4) Uani 1 1 d . . .
H21A H 0.5111 0.9112 -0.0545 0.048 Uiso 1 1 calc R . .
H21B H 0.4675 0.9464 -0.1320 0.048 Uiso 1 1 calc R . .
C22 C 0.3450(14) 0.9251(12) -0.0303(10) 0.035(4) Uani 1 1 d . . .
C23 C 0.2621(15) 0.9403(14) -0.0598(11) 0.041(4) Uani 1 1 d . . .
H23 H 0.2794 0.9337 -0.1119 0.049 Uiso 1 1 calc R . .
C24 C 0.1497(17) 0.9658(17) -0.0167(13) 0.054(5) Uani 1 1 d . . .
H24 H 0.0925 0.9760 -0.0396 0.065 Uiso 1 1 calc R . .
C25 C 0.1226(16) 0.9761(17) 0.0596(12) 0.049(5) Uani 1 1 d . . .
H25 H 0.0472 0.9903 0.0900 0.059 Uiso 1 1 calc R . .
C26 C 0.2074(14) 0.9653(15) 0.0914(11) 0.043(4) Uani 1 1 d . . .
H26 H 0.1895 0.9786 0.1413 0.052 Uiso 1 1 calc R . .
C27 C 0.3173(14) 0.9350(14) 0.0489(10) 0.037(4) Uani 1 1 d . . .
C28 C 0.3867(15) 0.9129(15) 0.1564(10) 0.041(4) Uani 1 1 d . . .
H28A H 0.3297 0.8811 0.1885 0.049 Uiso 1 1 calc R . .
H28B H 0.3572 0.9813 0.1636 0.049 Uiso 1 1 calc R . .
C29 C 1.1078(14) -0.3697(13) 0.3674(10) 0.035(4) Uani 1 1 d . . .
H29 H 1.0791 -0.3924 0.4219 0.041 Uiso 1 1 calc R . .
C30 C 1.0603(17) -0.3752(13) 0.3155(11) 0.044(4) Uani 1 1 d . . .
C31 C 1.106(2) -0.3348(15) 0.2334(12) 0.053(5) Uani 1 1 d . . .
H31 H 1.0752 -0.3341 0.1946 0.064 Uiso 1 1 calc R . .
C32 C 1.191(3) -0.2981(18) 0.2110(15) 0.068(7) Uani 1 1 d . . .
H32 H 1.2192 -0.2728 0.1570 0.081 Uiso 1 1 calc R . .
C33 C 1.235(2) -0.2975(16) 0.2655(13) 0.056(5) Uani 1 1 d . . .
H33 H 1.2943 -0.2721 0.2492 0.067 Uiso 1 1 calc R . .
C34 C 1.1935(18) -0.3335(13) 0.3451(13) 0.047(5) Uani 1 1 d . . .
C35 C 1.2407(17) -0.3260(13) 0.4039(11) 0.040(4) Uani 1 1 d . . .
H35A H 1.2211 -0.3700 0.4554 0.048 Uiso 1 1 calc R . .
H35B H 1.3233 -0.3450 0.3857 0.048 Uiso 1 1 calc R . .
C36 C 1.2325(15) -0.1930(13) 0.4492(10) 0.038(4) Uani 1 1 d . . .
C37 C 1.317(2) -0.2519(16) 0.4860(14) 0.057(6) Uani 1 1 d . . .
H37 H 1.3528 -0.3197 0.4843 0.068 Uiso 1 1 calc R . .
C38 C 1.352(2) -0.2101(19) 0.5267(15) 0.065(6) Uani 1 1 d . . .
H38 H 1.4101 -0.2499 0.5527 0.078 Uiso 1 1 calc R . .
C39 C 1.299(2) -0.1106(18) 0.5279(12) 0.057(6) Uani 1 1 d . . .
H39 H 1.3211 -0.0823 0.5552 0.069 Uiso 1 1 calc R . .
C40 C 1.216(2) -0.0531(16) 0.4899(11) 0.053(5) Uani 1 1 d . . .
H40 H 1.1819 0.0153 0.4896 0.064 Uiso 1 1 calc R . .
C41 C 1.1803(15) -0.0940(13) 0.4518(9) 0.035(4) Uani 1 1 d . . .
C42 C 1.0832(15) -0.0344(13) 0.4151(9) 0.037(4) Uani 1 1 d . . .
H42A H 1.0416 0.0272 0.4343 0.045 Uiso 1 1 calc R . .
H42B H 1.0317 -0.0723 0.4320 0.045 Uiso 1 1 calc R . .
C43 C 0.9903(16) 0.0351(15) 0.2913(12) 0.046(4) Uani 1 1 d . . .
H43A H 0.9327 0.0707 0.3315 0.055 Uiso 1 1 calc R . .
H43B H 0.9888 0.0812 0.2393 0.055 Uiso 1 1 calc R . .
C44 C 0.9626(17) -0.0529(16) 0.2940(13) 0.050(5) Uani 1 1 d . . .
H44A H 1.0064 -0.0784 0.2459 0.060 Uiso 1 1 calc R . .
H44B H 0.9813 -0.1065 0.3400 0.060 Uiso 1 1 calc R . .
C45 C 0.813(2) -0.094(2) 0.2964(18) 0.072(7) Uani 1 1 d . . .
H45A H 0.8426 -0.1574 0.3323 0.086 Uiso 1 1 calc R . .
H45B H 0.8382 -0.1041 0.2426 0.086 Uiso 1 1 calc R . .
C46 C 0.687(2) -0.0530(19) 0.3220(14) 0.062(6) Uani 1 1 d . . .
H46A H 0.6599 0.0174 0.2951 0.074 Uiso 1 1 calc R . .
H46B H 0.6543 -0.0897 0.3076 0.074 Uiso 1 1 calc R . .
C47 C 0.615(3) -0.142(2) 0.4461(13) 0.082(9) Uani 1 1 d . . .
H47A H 0.6600 -0.1979 0.4196 0.098 Uiso 0.609(17) 1 calc PR . 1
H47B H 0.5361 -0.1232 0.4457 0.098 Uiso 0.609(17) 1 calc PR . 1
H47C H 0.6380 -0.1928 0.4162 0.098 Uiso 0.391(17) 1 d PR . 2
H47D H 0.5344 -0.1239 0.4730 0.098 Uiso 0.391(17) 1 d PR . 2
C48 C 0.625(2) -0.177(2) 0.5327(17) 0.039(7) Uani 0.609(17) 1 d P . 1
H48A H 0.5819 -0.2226 0.5631 0.046 Uiso 0.609(17) 1 calc PR . 1
H48B H 0.5916 -0.1191 0.5566 0.046 Uiso 0.609(17) 1 calc PR . 1
C48' C 0.697(9) -0.166(7) 0.501(6) 0.10(3) Uani 0.391(17) 1 d PU . 2
H48C H 0.6819 -0.1035 0.5142 0.124 Uiso 0.391(17) 1 calc PR . 2
H48D H 0.7750 -0.1854 0.4686 0.124 Uiso 0.391(17) 1 calc PR . 2
C49 C 0.782(2) -0.3687(17) 0.5608(13) 0.055(5) Uani 1 1 d . . .
H49A H 0.8613 -0.4094 0.5581 0.066 Uiso 0.609(17) 1 calc PR . 1
H49B H 0.7392 -0.3850 0.6159 0.066 Uiso 0.609(17) 1 calc PR . 1
H49C H 0.8559 -0.3619 0.5320 0.066 Uiso 0.391(17) 1 d PR . 2
H49D H 0.7903 -0.4208 0.6093 0.066 Uiso 0.391(17) 1 d PR . 2
C50 C 0.7414(16) -0.3995(12) 0.5105(10) 0.038(4) Uani 1 1 d . . .
C51 C 0.6397(18) -0.4135(14) 0.5382(11) 0.046(5) Uani 1 1 d . . .
H51 H 0.5945 -0.4010 0.5880 0.055 Uiso 1 1 calc R . .
C52 C 0.6012(17) -0.4450(15) 0.4962(11) 0.046(4) Uani 1 1 d . . .
H52 H 0.5282 -0.4495 0.5152 0.056 Uiso 1 1 calc R . .
C53 C 0.6673(17) -0.4693(14) 0.4282(11) 0.042(4) Uani 1 1 d . . .
H53 H 0.6428 -0.4959 0.4013 0.051 Uiso 1 1 calc R . .
C54 C 0.7675(17) -0.4566(14) 0.3972(10) 0.041(4) Uani 1 1 d . . .
H54 H 0.8116 -0.4730 0.3483 0.049 Uiso 1 1 calc R . .
C55 C 0.8094(16) -0.4188(14) 0.4366(11) 0.040(4) Uani 1 1 d . . .
C56 C 0.9729(16) -0.4172(17) 0.3375(12) 0.051(5) Uani 1 1 d . . .
H56A H 0.9286 -0.3862 0.2978 0.061 Uiso 1 1 calc R . .
H56B H 1.0068 -0.4889 0.3396 0.061 Uiso 1 1 calc R . .
C57 C 0.704(3) 0.207(3) 0.2732(18) 0.110(13) Uani 1 1 d . . .
Cl1 Cl 0.5669(8) 0.2329(9) 0.2692(8) 0.130(4) Uani 1 1 d . . .
Cl2 Cl 0.7868(10) 0.2162(9) 0.1719(5) 0.115(3) Uani 1 1 d . . .

loop_
_atom_site_aniso_label
_atom_site_aniso_U_11
_atom_site_aniso_U_22
_atom_site_aniso_U_33
_atom_site_aniso_U_23
_atom_site_aniso_U_13
_atom_site_aniso_U_12
I1 0.0426(6) 0.0389(6) 0.0240(5) -0.0109(4) -0.0091(4) -0.0129(5)
I2 0.0527(7) 0.0413(6) 0.0247(5) -0.0099(5) 0.0026(5) -0.0083(5)
I3 0.0322(5) 0.0366(6) 0.0397(6) -0.0115(4) -0.0152(5) -0.0068(4)
I4 0.0370(6) 0.0397(6) 0.0499(7) -0.0208(5) -0.0111(5) -0.0114(5)
Cu1 0.0327(10) 0.0377(11) 0.0308(10) -0.0101(8) -0.0102(8) -0.0075(8)
Cu2 0.0328(10) 0.0408(11) 0.0284(10) -0.0108(8) -0.0059(8) -0.0151(9)
Cu3 0.0539(14) 0.0490(13) 0.0557(15) -0.0254(11) -0.0287(12) -0.0067(11)
Cu4 0.0333(11) 0.0417(12) 0.0390(12) -0.0170(9) -0.0027(9) -0.0096(9)
S1 0.031(2) 0.045(2) 0.0265(19) -0.0136(17) -0.0075(16) -0.0068(17)
S2 0.041(2) 0.036(2) 0.037(2) -0.0066(18) -0.0082(19) -0.0113(18)
S3 0.032(2) 0.040(2) 0.0256(19) -0.0112(16) -0.0004(15) -0.0151(17)
S4 0.036(4) 0.041(4) 0.023(3) -0.011(3) -0.008(3) -0.013(3)
S4' 0.067(10) 0.076(10) 0.041(8) -0.021(7) -0.021(7) -0.028(8)
O1 0.035(7) 0.044(7) 0.058(8) -0.023(6) -0.013(6) 0.002(6)
O2 0.053(10) 0.131(17) 0.045(9) 0.038(10) -0.008(8) -0.033(11)
O3 0.076(12) 0.095(13) 0.054(10) 0.041(9) -0.026(9) -0.050(10)
O4 0.025(6) 0.093(11) 0.030(6) -0.025(7) 0.004(5) -0.024(7)
O5 0.058(8) 0.036(6) 0.042(7) -0.004(5) -0.017(6) -0.019(6)
O6 0.062(11) 0.071(11) 0.15(2) -0.032(12) -0.035(12) -0.030(9)
O7 0.123(18) 0.099(15) 0.088(15) -0.028(12) -0.025(13) -0.060(14)
O8 0.046(8) 0.096(12) 0.064(9) -0.049(9) -0.020(7) -0.021(8)
C1 0.037(9) 0.031(8) 0.038(9) -0.008(7) -0.014(7) -0.008(7)
C2 0.039(10) 0.047(10) 0.034(9) -0.017(8) 0.003(7) -0.018(8)
C3 0.053(12) 0.040(10) 0.030(9) -0.012(7) 0.003(8) -0.009(9)
C4 0.082(16) 0.044(11) 0.033(10) -0.007(8) -0.004(10) -0.024(11)
C5 0.045(11) 0.054(11) 0.033(9) -0.005(8) -0.015(8) -0.007(9)
C6 0.037(10) 0.034(9) 0.056(12) -0.022(8) -0.008(8) -0.005(7)
C7 0.036(9) 0.038(9) 0.048(11) 0.001(8) -0.011(8) -0.016(8)
C8 0.047(11) 0.041(10) 0.030(9) -0.002(7) -0.012(8) -0.009(8)
C9 0.051(12) 0.054(12) 0.049(12) -0.003(10) -0.012(10) -0.008(10)
C10 0.043(12) 0.063(14) 0.061(14) 0.019(11) 0.003(10) -0.025(11)
C11 0.039(12) 0.09(2) 0.072(17) -0.006(14) -0.001(11) -0.018(13)
C12 0.046(12) 0.051(12) 0.045(12) 0.006(9) 0.004(9) -0.005(10)
C13 0.048(11) 0.037(9) 0.031(9) 0.000(7) -0.013(8) -0.001(8)
C14 0.063(13) 0.041(10) 0.025(8) -0.010(7) -0.021(8) 0.005(9)
C15 0.035(10) 0.064(13) 0.061(13) -0.023(11) -0.015(9) -0.011(9)
C16 0.027(9) 0.091(17) 0.043(11) -0.009(11) -0.015(8) -0.006(10)
C17 0.054(15) 0.12(2) 0.059(16) 0.044(16) -0.010(12) -0.025(15)
C18 0.058(15) 0.10(2) 0.076(18) 0.016(16) -0.016(13) -0.050(15)
C19 0.073(17) 0.12(2) 0.040(12) 0.031(14) -0.025(12) -0.060(17)
C20 0.050(12) 0.059(13) 0.074(16) 0.003(11) -0.016(11) -0.034(11)
C21 0.034(9) 0.046(10) 0.041(10) -0.021(8) -0.014(8) -0.002(7)
C22 0.032(9) 0.030(8) 0.039(9) -0.014(7) 0.001(7) -0.012(7)
C23 0.032(9) 0.054(11) 0.032(9) -0.012(8) 0.003(7) -0.017(8)
C24 0.036(10) 0.074(14) 0.062(13) -0.024(11) -0.017(9) -0.017(10)
C25 0.028(9) 0.073(14) 0.043(11) -0.016(10) 0.002(8) -0.021(9)
C26 0.027(9) 0.065(12) 0.032(9) -0.018(8) 0.007(7) -0.017(8)
C27 0.029(8) 0.049(10) 0.036(9) -0.012(8) 0.000(7) -0.021(8)
C28 0.030(9) 0.061(12) 0.030(9) -0.023(8) 0.004(7) -0.012(8)
C29 0.032(8) 0.039(9) 0.033(9) -0.012(7) -0.008(7) -0.009(7)
C30 0.047(11) 0.037(9) 0.043(10) -0.015(8) -0.015(8) -0.004(8)
C31 0.078(15) 0.049(11) 0.037(10) -0.016(9) -0.028(10) -0.010(11)
C32 0.11(2) 0.057(13) 0.052(13) -0.007(11) -0.035(14) -0.039(14)
C33 0.080(16) 0.047(11) 0.049(12) -0.008(9) -0.022(11) -0.026(11)
C34 0.055(12) 0.026(8) 0.067(13) -0.014(8) -0.030(10) -0.005(8)
C35 0.051(11) 0.042(10) 0.034(9) -0.008(7) -0.011(8) -0.023(8)
C36 0.042(10) 0.045(10) 0.030(8) -0.002(7) -0.010(7) -0.022(8)
C37 0.069(15) 0.043(11) 0.069(14) -0.006(10) -0.041(12) -0.016(10)
C38 0.071(16) 0.074(16) 0.066(15) -0.020(12) -0.037(13) -0.019(13)
C39 0.082(16) 0.080(16) 0.032(10) -0.009(10) -0.016(10) -0.049(14)
C40 0.071(14) 0.048(11) 0.032(10) -0.014(8) 0.012(10) -0.030(10)
C41 0.047(10) 0.042(9) 0.021(7) 0.006(7) -0.019(7) -0.022(8)
C42 0.042(10) 0.045(10) 0.021(8) -0.010(7) 0.003(7) -0.018(8)
C43 0.038(10) 0.054(11) 0.051(11) -0.004(9) -0.024(9) -0.016(9)
C44 0.043(11) 0.065(13) 0.059(12) -0.020(10) -0.011(9) -0.032(10)
C45 0.069(16) 0.081(17) 0.09(2) -0.026(15) -0.023(14) -0.042(14)
C46 0.068(15) 0.070(15) 0.059(14) -0.003(11) -0.028(12) -0.032(12)
C47 0.15(3) 0.10(2) 0.030(11) 0.013(12) -0.030(14) -0.09(2)
C48 0.024(13) 0.063(19) 0.041(16) -0.010(14) -0.007(12) -0.029(13)
C48' 0.10(3) 0.10(3) 0.10(3) -0.024(8) -0.027(8) -0.035(10)
C49 0.062(13) 0.071(14) 0.046(11) -0.032(10) -0.013(10) -0.020(11)
C50 0.052(11) 0.032(8) 0.036(9) -0.016(7) -0.018(8) -0.008(8)
C51 0.064(13) 0.039(10) 0.032(9) -0.007(8) -0.012(9) -0.015(9)
C52 0.044(11) 0.057(12) 0.037(10) -0.008(8) -0.004(8) -0.023(9)
C53 0.050(11) 0.049(10) 0.036(9) -0.009(8) -0.015(8) -0.022(9)
C54 0.054(11) 0.048(10) 0.027(8) -0.013(7) -0.011(8) -0.019(9)
C55 0.043(10) 0.046(10) 0.038(9) -0.015(8) -0.020(8) -0.009(8)
C56 0.039(10) 0.077(14) 0.051(12) -0.043(11) -0.015(9) -0.008(10)
C57 0.068(18) 0.20(4) 0.066(18) 0.00(2) 0.010(15) -0.09(2)
Cl1 0.085(6) 0.146(9) 0.163(10) 0.008(7) -0.041(6) -0.069(6)
Cl2 0.139(8) 0.161(9) 0.072(5) -0.008(5) -0.027(5) -0.090(8)

loop_
_atom_type_symbol
_atom_type_description
_atom_type_scat_dispersion_real
_atom_type_scat_dispersion_imag
_atom_type_scat_source
C C 0.0033 0.0016 'International Tables Vol C Tables 4.2.6.8 and 6.1.1.4'
H H 0.0000 0.0000 'International Tables Vol C Tables 4.2.6.8 and 6.1.1.4'
O O 0.0106 0.0060 'International Tables Vol C Tables 4.2.6.8 and 6.1.1.4'
S S 0.1246 0.1234 'International Tables Vol C Tables 4.2.6.8 and 6.1.1.4'
Cu Cu 0.3201 1.2651 'International Tables Vol C Tables 4.2.6.8 and 6.1.1.4'
I I -0.4742 1.8119 'International Tables Vol C Tables 4.2.6.8 and 6.1.1.4'
Cl Cl 0.1484 0.1585 'International Tables Vol C Tables 4.2.6.8 and 6.1.1.4'

loop_
_geom_angle_atom_site_label_1
_geom_angle_atom_site_label_2
_geom_angle_atom_site_label_3
_geom_angle
_geom_angle_site_symmetry_1
_geom_angle_site_symmetry_3
_geom_angle_publ_flag
Cu2 I1 Cu4 59.09(7) . . ?
Cu2 I1 Cu1 59.31(7) . . ?
Cu4 I1 Cu1 59.95(7) . . ?
Cu1 I2 Cu3 62.17(8) . . ?
Cu1 I2 Cu2 59.35(7) . . ?
Cu3 I2 Cu2 58.64(7) . . ?
Cu3 I3 Cu4 60.92(8) . . ?
Cu3 I3 Cu2 59.38(7) . . ?
Cu4 I3 Cu2 59.25(7) . . ?
Cu1 I4 Cu4 61.37(7) . . ?
Cu1 I4 Cu3 62.06(7) . . ?
Cu4 I4 Cu3 60.07(7) . . ?
S1 Cu1 I4 110.90(14) . . ?
S1 Cu1 Cu2 141.11(15) . . ?
I4 Cu1 Cu2 107.95(9) . . ?
S1 Cu1 I2 102.40(13) . . ?
I4 Cu1 I2 111.26(8) . . ?
Cu2 Cu1 I2 60.95(7) . . ?
S1 Cu1 Cu4 148.69(15) . . ?
I4 Cu1 Cu4 59.38(7) . . ?
Cu2 Cu1 Cu4 59.02(8) . . ?
I2 Cu1 Cu4 108.84(9) . . ?
S1 Cu1 I1 105.79(13) . . ?
I4 Cu1 I1 112.05(8) . . ?
Cu2 Cu1 I1 59.56(6) . . ?
I2 Cu1 I1 113.86(8) . . ?
Cu4 Cu1 I1 59.49(7) . . ?
S1 Cu1 Cu3 146.38(14) . . ?
I4 Cu1 Cu3 60.26(8) . . ?
Cu2 Cu1 Cu3 58.09(8) . . ?
I2 Cu1 Cu3 58.92(8) . . ?
Cu4 Cu1 Cu3 58.87(8) . . ?
I1 Cu1 Cu3 107.43(9) . . ?
S3 Cu2 Cu3 140.99(15) . . ?
S3 Cu2 Cu4 143.61(14) . . ?
Cu3 Cu2 Cu4 61.12(9) . . ?
S3 Cu2 Cu1 146.35(15) . . ?
Cu3 Cu2 Cu1 62.79(8) . . ?
Cu4 Cu2 Cu1 61.11(8) . . ?
S3 Cu2 I1 106.35(13) . . ?
Cu3 Cu2 I1 112.52(10) . . ?
Cu4 Cu2 I1 60.71(7) . . ?
Cu1 Cu2 I1 61.13(7) . . ?
S3 Cu2 I3 102.75(13) . . ?
Cu3 Cu2 I3 59.35(7) . . ?
Cu4 Cu2 I3 59.84(7) . . ?
Cu1 Cu2 I3 110.90(9) . . ?
I1 Cu2 I3 112.51(8) . . ?
S3 Cu2 I2 106.76(13) . . ?
Cu3 Cu2 I2 60.04(8) . . ?
Cu4 Cu2 I2 109.51(9) . . ?
Cu1 Cu2 I2 59.69(7) . . ?
I1 Cu2 I2 114.13(8) . . ?
I3 Cu2 I2 113.24(8) . . ?
S4' Cu3 S4 30.5(4) 2_756 2_756 ?
S4' Cu3 I3 99.6(4) 2_756 . ?
S4 Cu3 I3 109.65(19) 2_756 . ?
S4' Cu3 Cu2 156.6(4) 2_756 . ?
S4 Cu3 Cu2 138.8(2) 2_756 . ?
I3 Cu3 Cu2 61.28(7) . . ?
S4' Cu3 I2 125.0(4) 2_756 . ?
S4 Cu3 I2 95.70(19) 2_756 . ?
I3 Cu3 I2 116.07(10) . . ?
Cu2 Cu3 I2 61.32(8) . . ?
S4' Cu3 Cu4 125.0(4) 2_756 . ?
S4 Cu3 Cu4 155.0(2) 2_756 . ?
I3 Cu3 Cu4 59.96(7) . . ?
Cu2 Cu3 Cu4 59.54(8) . . ?
I2 Cu3 Cu4 109.27(9) . . ?
S4' Cu3 I4 92.8(4) 2_756 . ?
S4 Cu3 I4 113.39(19) 2_756 . ?
I3 Cu3 I4 112.09(10) . . ?
Cu2 Cu3 I4 106.66(10) . . ?
I2 Cu3 I4 109.02(9) . . ?
Cu4 Cu3 I4 58.68(8) . . ?
S4' Cu3 Cu1 144.3(4) 2_756 . ?
S4 Cu3 Cu1 139.9(2) 2_756 . ?
I3 Cu3 Cu1 109.49(9) . . ?
Cu2 Cu3 Cu1 59.12(8) . . ?
I2 Cu3 Cu1 58.91(7) . . ?
Cu4 Cu3 Cu1 59.38(8) . . ?
I4 Cu3 Cu1 57.67(7) . . ?
S2 Cu4 Cu2 149.28(15) 2_765 . ?
S2 Cu4 I4 102.05(14) 2_765 . ?
Cu2 Cu4 I4 108.54(9) . . ?
S2 Cu4 I3 104.21(14) 2_765 . ?
Cu2 Cu4 I3 60.91(7) . . ?
I4 Cu4 I3 113.60(9) . . ?
S2 Cu4 Cu3 139.27(16) 2_765 . ?
Cu2 Cu4 Cu3 59.34(8) . . ?
I4 Cu4 Cu3 61.24(8) . . ?
I3 Cu4 Cu3 59.12(8) . . ?
S2 Cu4 I1 110.12(15) 2_765 . ?
Cu2 Cu4 I1 60.21(7) . . ?
I4 Cu4 I1 112.86(9) . . ?
I3 Cu4 I1 113.00(9) . . ?
Cu3 Cu4 I1 110.61(10) . . ?
S2 Cu4 Cu1 144.64(16) 2_765 . ?
Cu2 Cu4 Cu1 59.87(8) . . ?
I4 Cu4 Cu1 59.25(7) . . ?
I3 Cu4 Cu1 110.76(9) . . ?
Cu3 Cu4 Cu1 61.75(8) . . ?
I1 Cu4 Cu1 60.55(7) . . ?
C15 S1 C14 101.7(11) . . ?
C15 S1 Cu1 104.9(7) . . ?
C14 S1 Cu1 106.9(6) . . ?
C20 S2 C21 101.2(11) . . ?
C20 S2 Cu4 103.7(8) . 2_765 ?
C21 S2 Cu4 103.0(7) . 2_765 ?
C43 S3 C42 97.7(9) . . ?
C43 S3 Cu2 105.9(7) . . ?
C42 S3 Cu2 104.7(6) . . ?
C48 S4 C49 101.4(13) . . ?
C48 S4 Cu3 105.7(10) . 2_756 ?
C49 S4 Cu3 96.7(7) . 2_756 ?
C48' S4' C49 106(4) . . ?
C48' S4' Cu3 107(3) . 2_756 ?
C49 S4' Cu3 101.5(10) . 2_756 ?
C8 O1 C7 117.3(15) . . ?
C16 O2 C17 116(2) . . ?
C18 O3 C19 114(2) . . ?
C27 O4 C28 117.4(13) . . ?
C36 O5 C35 118.8(14) . . ?
C44 O6 C45 115(2) . . ?
C47 O7 C46 113(2) . . ?
C55 O8 C56 119.7(14) . . ?
C2 C1 C6 120.9(18) . . ?
C1 C2 C3 118.9(18) . . ?
C1 C2 C28 121.8(17) . . ?
C3 C2 C28 119.3(16) . . ?
C4 C3 C2 121.4(19) . . ?
C3 C4 C5 117.5(19) . . ?
C6 C5 C4 123.3(19) . . ?
C5 C6 C1 117.9(18) . . ?
C5 C6 C7 119.5(18) . . ?
C1 C6 C7 122.6(18) . . ?
O1 C7 C6 107.0(14) . . ?
O1 C8 C9 125.8(18) . . ?
O1 C8 C13 113.8(18) . . ?
C9 C8 C13 120.3(19) . . ?
C10 C9 C8 119(2) . . ?
C9 C10 C11 122(2) . . ?
C12 C11 C10 121(2) . . ?
C11 C12 C13 120(2) . . ?
C12 C13 C8 117(2) . . ?
C12 C13 C14 120.9(18) . . ?
C8 C13 C14 121.6(18) . . ?
C13 C14 S1 110.2(14) . . ?
C16 C15 S1 114.3(17) . . ?
O2 C16 C15 108(2) . . ?
O2 C17 C18 120(3) . . ?
O3 C18 C17 111(3) . . ?
O3 C19 C20 107(2) . . ?
C19 C20 S2 112.6(16) . . ?
C22 C21 S2 112.1(13) . . ?
C23 C22 C27 118.1(16) . . ?
C23 C22 C21 120.8(16) . . ?
C27 C22 C21 121.1(16) . . ?
C22 C23 C24 122.4(18) . . ?
C25 C24 C23 119.7(18) . . ?
C24 C25 C26 119.5(17) . . ?
C27 C26 C25 118.9(17) . . ?
O4 C27 C26 124.1(16) . . ?
O4 C27 C22 114.8(14) . . ?
C26 C27 C22 121.1(17) . . ?
O4 C28 C2 109.9(14) . . ?
C34 C29 C30 124.0(18) . . ?
C29 C30 C56 124.9(18) . . ?
C29 C30 C31 114.6(19) . . ?
C56 C30 C31 120.5(18) . . ?
C32 C31 C30 121.5(19) . . ?
C33 C32 C31 120(2) . . ?
C32 C33 C34 121(2) . . ?
C29 C34 C33 118.8(19) . . ?
C29 C34 C35 122.3(19) . . ?
C33 C34 C35 118.8(19) . . ?
O5 C35 C34 106.1(14) . . ?
O5 C36 C37 124.6(18) . . ?
O5 C36 C41 114.9(15) . . ?
C37 C36 C41 120.5(17) . . ?
C36 C37 C38 119(2) . . ?
C39 C38 C37 119(2) . . ?
C40 C39 C38 120(2) . . ?
C39 C40 C41 120.5(19) . . ?
C36 C41 C40 120.0(17) . . ?
C36 C41 C42 118.4(15) . . ?
C40 C41 C42 121.5(18) . . ?
C41 C42 S3 113.2(12) . . ?
C44 C43 S3 111.4(14) . . ?
O6 C44 C43 107.6(18) . . ?
O6 C45 C46 106(2) . . ?
O7 C46 C45 109(2) . . ?
O7 C47 C48 112(2) . . ?
O7 C47 C48' 84(4) . . ?
C48 C47 C48' 37(4) . . ?
C47 C48 S4 111(2) . . ?
C47 C48' S4' 117(6) . . ?
C50 C49 S4' 112.1(16) . . ?
C50 C49 S4 117.3(16) . . ?
S4' C49 S4 39.8(7) . . ?
C51 C50 C55 119.0(16) . . ?
C51 C50 C49 119.8(17) . . ?
C55 C50 C49 121.1(18) . . ?
C52 C51 C50 122.2(18) . . ?
C53 C52 C51 119.5(19) . . ?
C52 C53 C54 121.3(18) . . ?
C53 C54 C55 121.4(17) . . ?
O8 C55 C50 116.8(16) . . ?
O8 C55 C54 126.9(17) . . ?
C50 C55 C54 116.3(17) . . ?
O8 C56 C30 110.0(15) . . ?
Cl1 C57 Cl2 105.2(19) . . ?

loop_
_geom_bond_atom_site_label_1
_geom_bond_atom_site_label_2
_geom_bond_distance
_geom_bond_site_symmetry_2
_geom_bond_publ_flag
I1 Cu2 2.677(2) . ?
I1 Cu4 2.690(3) . ?
I1 Cu1 2.719(2) . ?
I2 Cu1 2.679(2) . ?
I2 Cu3 2.680(3) . ?
I2 Cu2 2.713(2) . ?
I3 Cu3 2.640(3) . ?
I3 Cu4 2.663(3) . ?
I3 Cu2 2.691(2) . ?
I4 Cu1 2.646(2) . ?
I4 Cu4 2.650(2) . ?
I4 Cu3 2.720(3) . ?
Cu1 S1 2.307(5) . ?
Cu1 Cu2 2.670(3) . ?
Cu1 Cu4 2.703(3) . ?
Cu1 Cu3 2.767(3) . ?
Cu2 S3 2.287(5) . ?
Cu2 Cu3 2.641(3) . ?
Cu2 Cu4 2.647(3) . ?
Cu3 S4' 2.286(13) 2_756 ?
Cu3 S4 2.373(6) 2_756 ?
Cu3 Cu4 2.689(3) . ?
Cu4 S2 2.297(5) 2_765 ?
S1 C15 1.80(2) . ?
S1 C14 1.819(17) . ?
S2 C20 1.75(2) . ?
S2 C21 1.817(18) . ?
S2 Cu4 2.297(5) 2_765 ?
S3 C43 1.791(18) . ?
S3 C42 1.816(16) . ?
S4 C48 1.81(3) . ?
S4 C49 1.83(2) . ?
S4 Cu3 2.373(6) 2_756 ?
S4' C48' 1.72(10) . ?
S4' C49 1.78(3) . ?
S4' Cu3 2.286(13) 2_756 ?
O1 C8 1.36(2) . ?
O1 C7 1.41(2) . ?
O2 C16 1.37(3) . ?
O2 C17 1.41(3) . ?
O3 C18 1.41(3) . ?
O3 C19 1.44(3) . ?
O4 C27 1.37(2) . ?
O4 C28 1.42(2) . ?
O5 C36 1.36(2) . ?
O5 C35 1.44(2) . ?
O6 C44 1.36(3) . ?
O6 C45 1.42(3) . ?
O7 C47 1.40(3) . ?
O7 C46 1.42(3) . ?
O8 C55 1.28(2) . ?
O8 C56 1.42(2) . ?
C1 C2 1.35(2) . ?
C1 C6 1.39(3) . ?
C2 C3 1.40(3) . ?
C2 C28 1.50(3) . ?
C3 C4 1.36(3) . ?
C4 C5 1.36(3) . ?
C5 C6 1.36(3) . ?
C6 C7 1.52(3) . ?
C8 C9 1.39(3) . ?
C8 C13 1.42(3) . ?
C9 C10 1.32(3) . ?
C10 C11 1.36(4) . ?
C11 C12 1.36(4) . ?
C12 C13 1.39(3) . ?
C13 C14 1.45(3) . ?
C15 C16 1.54(3) . ?
C17 C18 1.42(4) . ?
C19 C20 1.53(3) . ?
C21 C22 1.52(2) . ?
C22 C23 1.33(3) . ?
C22 C27 1.44(2) . ?
C23 C24 1.40(3) . ?
C24 C25 1.39(3) . ?
C25 C26 1.40(3) . ?
C26 C27 1.38(2) . ?
C29 C34 1.36(3) . ?
C29 C30 1.38(3) . ?
C30 C56 1.45(3) . ?
C30 C31 1.46(3) . ?
C31 C32 1.36(4) . ?
C32 C33 1.36(3) . ?
C33 C34 1.39(3) . ?
C34 C35 1.51(3) . ?
C36 C37 1.37(3) . ?
C36 C41 1.39(3) . ?
C37 C38 1.43(3) . ?
C38 C39 1.39(3) . ?
C39 C40 1.37(3) . ?
C40 C41 1.39(3) . ?
C41 C42 1.50(2) . ?
C43 C44 1.52(3) . ?
C45 C46 1.51(4) . ?
C47 C48 1.56(4) . ?
C47 C48' 1.62(10) . ?
C49 C50 1.51(2) . ?
C50 C51 1.37(3) . ?
C50 C55 1.41(3) . ?
C51 C52 1.37(3) . ?
C52 C53 1.34(3) . ?
C53 C54 1.34(3) . ?
C54 C55 1.44(2) . ?
C57 Cl1 1.76(3) . ?
C57 Cl2 1.82(3) . ?
